data_7244876
loop_
_publ_author_name
'Dey, Sandeep Kumar'
'Harmalkar, Sarvesh S.'
'Yadav, Rahul K. H. O.'
'Lama, Prem'
'Das, Gopal'

_publ_section_title
;
 Structure directing roles of weak noncovalent interactions and
 charge-assisted hydrogen bonds in the self-assembly of solvated podands:
 Example of an anion-assisted dimeric water capsule
;
_journal_name_full CrystEngComm
_journal_paper_doi 10.1039/D2CE00180B
_journal_year 2022
_chemical_formula_sum 'C56 H82 Br8 N14 O9'
_chemical_formula_weight 1734.63
_space_group_crystal_system monoclinic
_space_group_IT_number 15
_space_group_name_Hall '-C 2yc'
_space_group_name_H-M_alt 'C 1 2/c 1'
_atom_sites_solution_hydrogens mixed
_audit_creation_method SHELXL-2018/3
_audit_update_record
;
2022-02-07 deposited with the CCDC.	2022-04-21 downloaded from the CCDC.
;
_cell_angle_alpha 90
_cell_angle_beta 101.202(6)
_cell_angle_gamma 90
_cell_formula_units_Z 4
_cell_length_a 28.148(5)
_cell_length_b 9.870(2)
_cell_length_c 25.456(5)
_cell_measurement_reflns_used 9913
_cell_measurement_temperature 296(2)
_cell_measurement_theta_max 26.82
_cell_measurement_theta_min 2.82
_cell_volume 6937(2)
_computing_cell_refinement 'Bruker SAINT'
_computing_data_collection 'Bruker APEX3'
_computing_data_reduction 'Bruker SAINT'
_computing_structure_refinement 'SHELXL-2018/3 (Sheldrick, 2018)'
_computing_structure_solution 'SHELXT 2014/5 (Sheldrick, 2014)'
_diffrn_ambient_temperature 296(2)
_diffrn_measured_fraction_theta_full 0.997
_diffrn_measured_fraction_theta_max 0.995
_diffrn_measurement_device_type 'Bruker D8 Quest'
_diffrn_measurement_method '\f and \w scans'
_diffrn_radiation_type MoK\a
_diffrn_radiation_wavelength 0.71073
_diffrn_reflns_av_R_equivalents 0.0638
_diffrn_reflns_av_unetI/netI 0.0477
_diffrn_reflns_Laue_measured_fraction_full 0.997
_diffrn_reflns_Laue_measured_fraction_max 0.995
_diffrn_reflns_limit_h_max 37
_diffrn_reflns_limit_h_min -37
_diffrn_reflns_limit_k_max 13
_diffrn_reflns_limit_k_min -13
_diffrn_reflns_limit_l_max 33
_diffrn_reflns_limit_l_min -33
_diffrn_reflns_number 49784
_diffrn_reflns_point_group_measured_fraction_full 0.997
_diffrn_reflns_point_group_measured_fraction_max 0.995
_diffrn_reflns_theta_full 25.242
_diffrn_reflns_theta_max 28.296
_diffrn_reflns_theta_min 2.645
_exptl_absorpt_coefficient_mu 4.685
_exptl_absorpt_correction_type multi-scan
_exptl_absorpt_process_details SADABS
_exptl_crystal_colour colorless
_exptl_crystal_density_diffrn 1.661
_exptl_crystal_description block
_exptl_crystal_F_000 3472
_exptl_crystal_size_max 0.250
_exptl_crystal_size_mid 0.150
_exptl_crystal_size_min 0.012
_exptl_transmission_factor_max 0.7457
_exptl_transmission_factor_min 0.4994
_refine_diff_density_max 1.383
_refine_diff_density_min -0.766
_refine_diff_density_rms 0.129
_refine_ls_extinction_method none
_refine_ls_goodness_of_fit_ref 1.044
_refine_ls_hydrogen_treatment mixed
_refine_ls_matrix_type full
_refine_ls_number_parameters 405
_refine_ls_number_reflns 8572
_refine_ls_number_restraints 0
_refine_ls_restrained_S_all 1.044
_refine_ls_R_factor_all 0.0866
_refine_ls_R_factor_gt 0.0545
_refine_ls_shift/su_max 0.001
_refine_ls_shift/su_mean 0.000
_refine_ls_structure_factor_coef Fsqd
_refine_ls_weighting_details 'w=1/[\s^2^(Fo^2^)+(0.0637P)^2^+37.2930P] where P=(Fo^2^+2Fc^2^)/3'
_refine_ls_weighting_scheme calc
_refine_ls_wR_factor_gt 0.1342
_refine_ls_wR_factor_ref 0.1507
_reflns_Friedel_coverage 0.000
_reflns_number_gt 6011
_reflns_number_total 8572
_reflns_threshold_expression 'I > 2\s(I)'
_cod_data_source_file d2ce00180b2.cif
_cod_data_source_block Pod_Al_NH2_Br4
_cod_original_cell_volume 6938(2)
_cod_original_sg_symbol_H-M 'C 2/c'
_cod_database_code 7244876
_shelx_shelxl_version_number 2018/3
_shelx_space_group_comment
;
The symmetry employed for this shelxl refinement is uniquely defined
by the following loop, which should always be used as a source of
symmetry information in preference to the above space-group names.
They are only intended as comments.
;
_shelx_estimated_absorpt_t_min 0.387
_shelx_estimated_absorpt_t_max 0.946

loop_
_space_group_symop_operation_xyz
'x, y, z'
'-x, y, -z+1/2'
'x+1/2, y+1/2, z'
'-x+1/2, y+1/2, -z+1/2'
'-x, -y, -z'
'x, -y, z-1/2'
'-x+1/2, -y+1/2, -z'
'x+1/2, -y+1/2, z-1/2'

loop_
_atom_site_label
_atom_site_type_symbol
_atom_site_fract_x
_atom_site_fract_y
_atom_site_fract_z
_atom_site_U_iso_or_equiv
_atom_site_adp_type
_atom_site_occupancy
_atom_site_site_symmetry_order
_atom_site_calc_flag
_atom_site_refinement_flags_posn
_atom_site_refinement_flags_adp
_atom_site_refinement_flags_occupancy
_atom_site_disorder_assembly
_atom_site_disorder_group
Br1 Br 0.33552(2) 0.37967(7) 0.60040(2) 0.04925(16) Uani 1 1 d . . . . .
Br2 Br 0.48142(2) 0.25535(6) 0.61162(2) 0.04226(14) Uani 1 1 d . . . . .
Br3 Br 0.28015(2) 0.97072(7) 0.56537(2) 0.05328(17) Uani 1 1 d . . . . .
Br4 Br 0.46785(2) 0.83088(6) 0.60746(3) 0.04724(16) Uani 1 1 d . . . . .
O1 O 0.39124(13) 0.4357(4) 0.88667(15) 0.0414(8) Uani 1 1 d . . . . .
O2 O 0.34262(12) 0.7338(4) 0.85459(14) 0.0474(10) Uani 1 1 d . . . . .
O3 O 0.34177(13) 1.0678(4) 0.86460(14) 0.0425(9) Uani 1 1 d . . . . .
O4 O 0.1761(3) 0.7111(7) 0.5220(3) 0.0987(19) Uani 1 1 d . . . . .
N1 N 0.38810(13) 0.8056(4) 0.95514(15) 0.0286(8) Uani 1 1 d . . . . .
H1 H 0.383981 0.798230 0.916125 0.034 Uiso 1 1 calc R U . . .
N2 N 0.44479(14) 0.6063(4) 0.90670(16) 0.0319(8) Uani 1 1 d . . . . .
H2 H 0.462395 0.665261 0.894544 0.038 Uiso 1 1 calc R U . . .
N3 N 0.43420(16) 0.5302(4) 0.65132(17) 0.0386(10) Uani 1 1 d . . . . .
H3A H 0.404740 0.512788 0.632497 0.058 Uiso 1 1 calc R U . . .
H3B H 0.454711 0.466683 0.644691 0.058 Uiso 1 1 calc R U . . .
H3C H 0.443996 0.610841 0.641996 0.058 Uiso 1 1 calc R U . . .
N4 N 0.27696(14) 0.8047(5) 0.88513(16) 0.0374(10) Uani 1 1 d . . . . .
N5 N 0.20265(15) 0.8246(4) 0.62693(16) 0.0375(9) Uani 1 1 d . . . . .
H5A H 0.222072 0.862884 0.607477 0.056 Uiso 1 1 calc R U . . .
H5B H 0.175908 0.874106 0.624643 0.056 Uiso 1 1 calc R U . . .
H5C H 0.194783 0.741529 0.614629 0.056 Uiso 1 1 calc R U . . .
N6 N 0.42148(15) 1.0265(5) 0.88840(16) 0.0379(10) Uani 1 1 d . . . . .
H12 H 0.447563 1.004321 0.877657 0.045 Uiso 1 1 calc R U . . .
N7 N 0.38742(16) 1.0635(5) 0.62839(16) 0.0408(10) Uani 1 1 d . . . . .
H7A H 0.358315 1.042826 0.609457 0.061 Uiso 1 1 calc R U . . .
H7B H 0.409208 1.005253 0.620700 0.061 Uiso 1 1 calc R U . . .
H7C H 0.395363 1.147164 0.620248 0.061 Uiso 1 1 calc R U . . .
C1 C 0.39987(18) 0.6668(5) 0.97825(19) 0.0347(10) Uani 1 1 d . . . . .
H1A H 0.372478 0.607650 0.965883 0.042 Uiso 1 1 calc R U . . .
H1AB H 0.404378 0.672468 1.016949 0.042 Uiso 1 1 calc R U . . .
C2 C 0.44461(18) 0.6041(5) 0.96372(19) 0.0366(11) Uani 1 1 d . . . . .
H2A H 0.472920 0.652245 0.982472 0.044 Uiso 1 1 calc R U . . .
H2AB H 0.447160 0.510884 0.976024 0.044 Uiso 1 1 calc R U . . .
C3 C 0.41845(16) 0.5195(5) 0.8724(2) 0.0309(10) Uani 1 1 d . . . . .
C4 C 0.42435(16) 0.5271(5) 0.81518(19) 0.0301(10) Uani 1 1 d . . . . .
C5 C 0.42945(19) 0.6494(5) 0.7895(2) 0.0377(11) Uani 1 1 d . . . . .
H5 H 0.430213 0.730288 0.808386 0.045 Uiso 1 1 calc R U . . .
C6 C 0.4334(2) 0.6515(5) 0.7362(2) 0.0416(12) Uani 1 1 d . . . . .
H6 H 0.436386 0.733360 0.719023 0.050 Uiso 1 1 calc R U . . .
C7 C 0.43279(17) 0.5304(5) 0.7087(2) 0.0321(10) Uani 1 1 d . . . . .
C8 C 0.4291(2) 0.4083(5) 0.7337(2) 0.0438(13) Uani 1 1 d . . . . .
H8 H 0.429420 0.327512 0.714942 0.053 Uiso 1 1 calc R U . . .
C9 C 0.4247(2) 0.4069(5) 0.7868(2) 0.0419(12) Uani 1 1 d . . . . .
H9 H 0.422070 0.324644 0.803810 0.050 Uiso 1 1 calc R U . . .
C10 C 0.34073(16) 0.8560(5) 0.96774(19) 0.0347(11) Uani 1 1 d . . . . .
H10A H 0.336222 0.949577 0.956251 0.042 Uiso 1 1 calc R U . . .
H10B H 0.343087 0.854193 1.006259 0.042 Uiso 1 1 calc R U . . .
C11 C 0.29638(17) 0.7758(6) 0.94191(19) 0.0386(12) Uani 1 1 d . . . . .
H11A H 0.304333 0.680190 0.945355 0.046 Uiso 1 1 calc R U . . .
H11B H 0.270968 0.792495 0.961946 0.046 Uiso 1 1 calc R U . . .
C12 C 0.30051(17) 0.7760(5) 0.84599(19) 0.0337(10) Uani 1 1 d . . . . .
C13 C 0.27347(16) 0.7945(5) 0.78887(19) 0.0323(10) Uani 1 1 d . . . . .
C14 C 0.23051(18) 0.8665(5) 0.7750(2) 0.0382(11) Uani 1 1 d . . . . .
H14 H 0.216876 0.906896 0.801580 0.046 Uiso 1 1 calc R U . . .
C15 C 0.20785(18) 0.8786(6) 0.7219(2) 0.0408(12) Uani 1 1 d . . . . .
H15 H 0.179382 0.928337 0.712687 0.049 Uiso 1 1 calc R U . . .
C16 C 0.22765(17) 0.8167(5) 0.68293(19) 0.0325(10) Uani 1 1 d . . . . .
C17 C 0.27059(19) 0.7465(6) 0.6950(2) 0.0408(12) Uani 1 1 d . . . . .
H17 H 0.283971 0.706883 0.668049 0.049 Uiso 1 1 calc R U . . .
C18 C 0.29361(18) 0.7363(5) 0.7486(2) 0.0374(11) Uani 1 1 d . . . . .
H18 H 0.322827 0.689875 0.757399 0.045 Uiso 1 1 calc R U . . .
C19 C 0.42879(17) 0.9041(5) 0.97399(19) 0.0350(11) Uani 1 1 d . . . . .
H19A H 0.458930 0.863628 0.968775 0.042 Uiso 1 1 calc R U . . .
H19B H 0.431348 0.919151 1.012097 0.042 Uiso 1 1 calc R U . . .
C20 C 0.4226(2) 1.0391(5) 0.94573(19) 0.0380(11) Uani 1 1 d . . . . .
H20A H 0.392739 1.080663 0.951181 0.046 Uiso 1 1 calc R U . . .
H20B H 0.449156 1.098233 0.961371 0.046 Uiso 1 1 calc R U . . .
C21 C 0.38117(17) 1.0482(4) 0.85216(19) 0.0295(9) Uani 1 1 d . . . . .
C22 C 0.38487(17) 1.0467(4) 0.79405(19) 0.0290(9) Uani 1 1 d . . . . .
C23 C 0.34245(17) 1.0659(5) 0.75619(19) 0.0329(10) Uani 1 1 d . . . . .
H23 H 0.313185 1.075539 0.767591 0.039 Uiso 1 1 calc R U . . .
C24 C 0.34301(18) 1.0710(5) 0.7021(2) 0.0375(11) Uani 1 1 d . . . . .
H24 H 0.314526 1.084398 0.677150 0.045 Uiso 1 1 calc R U . . .
C25 C 0.38641(17) 1.0560(5) 0.68581(19) 0.0305(10) Uani 1 1 d . . . . .
C26 C 0.42936(18) 1.0352(6) 0.7218(2) 0.0388(11) Uani 1 1 d . . . . .
H26 H 0.458350 1.024982 0.709849 0.047 Uiso 1 1 calc R U . . .
H3 H 0.245(3) 0.836(8) 0.885(3) 0.08(2) Uiso 1 1 d . . . . .
C27 C 0.42839(18) 1.0297(5) 0.7764(2) 0.0388(11) Uani 1 1 d . . . . .
H27 H 0.456889 1.014710 0.801134 0.047 Uiso 1 1 calc R U . . .
C28 C 0.1517(4) 0.8213(10) 0.4907(4) 0.107(3) Uani 1 1 d . . . . .
H28A H 0.152771 0.807467 0.453615 0.160 Uiso 1 1 calc R U . . .
H28B H 0.167543 0.905090 0.502647 0.160 Uiso 1 1 calc R U . . .
H28C H 0.118607 0.824893 0.494998 0.160 Uiso 1 1 calc R U . . .
O1W O 0.2439(8) 0.608(2) 0.5691(8) 0.159(7) Uani 0.5 1 d . . P . .
H4O H 0.203420 0.692801 0.508101 0.191 Uiso 1 1 d . U . . .

loop_
_atom_site_aniso_label
_atom_site_aniso_U_11
_atom_site_aniso_U_22
_atom_site_aniso_U_33
_atom_site_aniso_U_23
_atom_site_aniso_U_13
_atom_site_aniso_U_12
Br1 0.0342(3) 0.0646(4) 0.0499(3) 0.0043(3) 0.0107(2) -0.0071(2)
Br2 0.0366(3) 0.0480(3) 0.0416(3) -0.0089(2) 0.0062(2) 0.0027(2)
Br3 0.0478(3) 0.0708(4) 0.0434(3) -0.0043(3) 0.0141(3) -0.0102(3)
Br4 0.0418(3) 0.0419(3) 0.0630(4) 0.0052(3) 0.0225(3) 0.0065(2)
O1 0.0378(19) 0.045(2) 0.041(2) 0.0047(16) 0.0061(16) -0.0114(16)
O2 0.0322(19) 0.076(3) 0.0315(19) -0.0070(18) 0.0009(15) 0.0201(18)
O3 0.038(2) 0.059(2) 0.0332(19) 0.0030(17) 0.0124(15) 0.0138(17)
O4 0.134(6) 0.093(4) 0.080(4) -0.007(3) 0.046(4) -0.011(4)
N1 0.0241(18) 0.040(2) 0.0216(18) 0.0005(16) 0.0045(14) 0.0006(15)
N2 0.0291(19) 0.037(2) 0.031(2) -0.0030(17) 0.0090(16) -0.0023(16)
N3 0.039(2) 0.043(2) 0.036(2) -0.0068(19) 0.0113(18) -0.0062(18)
N4 0.0223(19) 0.059(3) 0.030(2) 0.0036(19) 0.0040(16) 0.0019(18)
N5 0.038(2) 0.044(2) 0.028(2) 0.0014(18) -0.0014(17) -0.0011(18)
N6 0.030(2) 0.059(3) 0.026(2) 0.0039(19) 0.0093(16) -0.0049(18)
N7 0.045(3) 0.051(3) 0.027(2) -0.0006(19) 0.0109(18) -0.003(2)
C1 0.037(3) 0.040(3) 0.027(2) 0.005(2) 0.0063(19) 0.005(2)
C2 0.036(3) 0.040(3) 0.031(3) 0.003(2) 0.000(2) 0.008(2)
C3 0.023(2) 0.034(2) 0.035(3) -0.001(2) 0.0044(18) 0.0011(17)
C4 0.027(2) 0.031(2) 0.033(2) -0.0017(19) 0.0071(18) -0.0002(17)
C5 0.049(3) 0.029(2) 0.038(3) -0.008(2) 0.016(2) -0.002(2)
C6 0.054(3) 0.026(2) 0.047(3) -0.001(2) 0.018(3) -0.001(2)
C7 0.030(2) 0.035(3) 0.033(2) -0.006(2) 0.0096(19) -0.0034(18)
C8 0.063(4) 0.029(2) 0.038(3) -0.009(2) 0.005(3) -0.001(2)
C9 0.055(3) 0.029(2) 0.040(3) -0.001(2) 0.006(2) -0.006(2)
C10 0.028(2) 0.048(3) 0.029(2) -0.001(2) 0.0090(19) 0.005(2)
C11 0.027(2) 0.062(3) 0.028(2) 0.009(2) 0.0076(19) 0.000(2)
C12 0.031(2) 0.039(3) 0.030(2) 0.000(2) 0.0026(19) 0.0006(19)
C13 0.026(2) 0.037(2) 0.032(2) -0.003(2) 0.0005(18) 0.0006(18)
C14 0.034(3) 0.043(3) 0.036(3) -0.007(2) 0.001(2) 0.006(2)
C15 0.029(2) 0.054(3) 0.037(3) 0.000(2) 0.000(2) 0.012(2)
C16 0.030(2) 0.037(3) 0.028(2) 0.001(2) -0.0012(18) -0.0055(19)
C17 0.038(3) 0.053(3) 0.032(3) -0.003(2) 0.008(2) 0.006(2)
C18 0.032(2) 0.046(3) 0.032(3) 0.001(2) 0.0006(19) 0.013(2)
C19 0.029(2) 0.048(3) 0.026(2) -0.003(2) 0.0007(18) -0.007(2)
C20 0.044(3) 0.043(3) 0.026(2) -0.002(2) 0.006(2) -0.010(2)
C21 0.036(3) 0.025(2) 0.029(2) 0.0026(18) 0.0097(19) -0.0026(18)
C22 0.035(2) 0.022(2) 0.032(2) 0.0027(18) 0.0123(19) 0.0011(17)
C23 0.027(2) 0.043(3) 0.030(2) 0.002(2) 0.0100(19) 0.0014(19)
C24 0.028(2) 0.050(3) 0.032(3) 0.004(2) -0.0005(19) 0.002(2)
C25 0.036(2) 0.029(2) 0.028(2) 0.0034(19) 0.0117(19) -0.0001(18)
C26 0.030(2) 0.054(3) 0.034(3) 0.001(2) 0.012(2) 0.005(2)
C27 0.031(2) 0.050(3) 0.036(3) 0.005(2) 0.009(2) 0.008(2)
C28 0.152(10) 0.090(7) 0.087(7) 0.030(6) 0.047(6) 0.033(6)
O1W 0.187(19) 0.157(16) 0.145(16) -0.018(13) 0.063(14) 0.011(14)

loop_
_atom_type_symbol
_atom_type_description
_atom_type_scat_dispersion_real
_atom_type_scat_dispersion_imag
_atom_type_scat_source
C C 0.0033 0.0016 'International Tables Vol C Tables 4.2.6.8 and 6.1.1.4'
H H 0.0000 0.0000 'International Tables Vol C Tables 4.2.6.8 and 6.1.1.4'
Br Br -0.2901 2.4595 'International Tables Vol C Tables 4.2.6.8 and 6.1.1.4'
N N 0.0061 0.0033 'International Tables Vol C Tables 4.2.6.8 and 6.1.1.4'
O O 0.0106 0.0060 'International Tables Vol C Tables 4.2.6.8 and 6.1.1.4'

loop_
_geom_angle_atom_site_label_1
_geom_angle_atom_site_label_2
_geom_angle_atom_site_label_3
_geom_angle
_geom_angle_site_symmetry_1
_geom_angle_site_symmetry_3
_geom_angle_publ_flag
C28 O4 H4O 106.1(7) . . ?
C1 N1 C19 111.5(4) . . ?
C1 N1 C10 110.7(4) . . ?
C19 N1 C10 111.5(4) . . ?
C1 N1 H1 107.7 . . ?
C19 N1 H1 107.7 . . ?
C10 N1 H1 107.7 . . ?
C3 N2 C2 122.2(4) . . ?
C3 N2 H2 118.9 . . ?
C2 N2 H2 118.9 . . ?
C7 N3 H3A 109.5 . . ?
C7 N3 H3B 109.5 . . ?
H3A N3 H3B 109.5 . . ?
C7 N3 H3C 109.5 . . ?
H3A N3 H3C 109.5 . . ?
H3B N3 H3C 109.5 . . ?
C12 N4 C11 123.4(4) . . ?
C12 N4 H3 132(5) . . ?
C11 N4 H3 104(5) . . ?
C16 N5 H5A 109.5 . . ?
C16 N5 H5B 109.5 . . ?
H5A N5 H5B 109.5 . . ?
C16 N5 H5C 109.5 . . ?
H5A N5 H5C 109.5 . . ?
H5B N5 H5C 109.5 . . ?
C21 N6 C20 121.9(4) . . ?
C21 N6 H12 119.0 . . ?
C20 N6 H12 119.0 . . ?
C25 N7 H7A 109.5 . . ?
C25 N7 H7B 109.5 . . ?
H7A N7 H7B 109.5 . . ?
C25 N7 H7C 109.5 . . ?
H7A N7 H7C 109.5 . . ?
H7B N7 H7C 109.5 . . ?
N1 C1 C2 114.1(4) . . ?
N1 C1 H1A 108.7 . . ?
C2 C1 H1A 108.7 . . ?
N1 C1 H1AB 108.7 . . ?
C2 C1 H1AB 108.7 . . ?
H1A C1 H1AB 107.6 . . ?
N2 C2 C1 113.8(4) . . ?
N2 C2 H2A 108.8 . . ?
C1 C2 H2A 108.8 . . ?
N2 C2 H2AB 108.8 . . ?
C1 C2 H2AB 108.8 . . ?
H2A C2 H2AB 107.7 . . ?
O1 C3 N2 122.5(5) . . ?
O1 C3 C4 120.8(4) . . ?
N2 C3 C4 116.7(4) . . ?
C9 C4 C5 118.9(5) . . ?
C9 C4 C3 118.4(4) . . ?
C5 C4 C3 122.7(4) . . ?
C6 C5 C4 120.6(4) . . ?
C6 C5 H5 119.7 . . ?
C4 C5 H5 119.7 . . ?
C5 C6 C7 119.2(5) . . ?
C5 C6 H6 120.4 . . ?
C7 C6 H6 120.4 . . ?
C8 C7 C6 121.1(5) . . ?
C8 C7 N3 118.5(4) . . ?
C6 C7 N3 120.3(4) . . ?
C7 C8 C9 119.4(5) . . ?
C7 C8 H8 120.3 . . ?
C9 C8 H8 120.3 . . ?
C8 C9 C4 120.8(5) . . ?
C8 C9 H9 119.6 . . ?
C4 C9 H9 119.6 . . ?
N1 C10 C11 114.9(4) . . ?
N1 C10 H10A 108.5 . . ?
C11 C10 H10A 108.5 . . ?
N1 C10 H10B 108.5 . . ?
C11 C10 H10B 108.5 . . ?
H10A C10 H10B 107.5 . . ?
N4 C11 C10 116.3(4) . . ?
N4 C11 H11A 108.2 . . ?
C10 C11 H11A 108.2 . . ?
N4 C11 H11B 108.2 . . ?
C10 C11 H11B 108.2 . . ?
H11A C11 H11B 107.4 . . ?
O2 C12 N4 122.7(4) . . ?
O2 C12 C13 119.8(4) . . ?
N4 C12 C13 117.6(4) . . ?
C14 C13 C18 119.0(4) . . ?
C14 C13 C12 123.8(4) . . ?
C18 C13 C12 117.3(4) . . ?
C15 C14 C13 120.4(5) . . ?
C15 C14 H14 119.8 . . ?
C13 C14 H14 119.8 . . ?
C16 C15 C14 119.5(5) . . ?
C16 C15 H15 120.2 . . ?
C14 C15 H15 120.2 . . ?
C15 C16 C17 121.7(4) . . ?
C15 C16 N5 119.6(4) . . ?
C17 C16 N5 118.6(4) . . ?
C16 C17 C18 118.4(5) . . ?
C16 C17 H17 120.8 . . ?
C18 C17 H17 120.8 . . ?
C13 C18 C17 120.9(4) . . ?
C13 C18 H18 119.6 . . ?
C17 C18 H18 119.6 . . ?
N1 C19 C20 114.1(4) . . ?
N1 C19 H19A 108.7 . . ?
C20 C19 H19A 108.7 . . ?
N1 C19 H19B 108.7 . . ?
C20 C19 H19B 108.7 . . ?
H19A C19 H19B 107.6 . . ?
N6 C20 C19 112.3(4) . . ?
N6 C20 H20A 109.1 . . ?
C19 C20 H20A 109.1 . . ?
N6 C20 H20B 109.1 . . ?
C19 C20 H20B 109.1 . . ?
H20A C20 H20B 107.9 . . ?
O3 C21 N6 122.5(4) . . ?
O3 C21 C22 119.6(4) . . ?
N6 C21 C22 117.8(4) . . ?
C27 C22 C23 118.8(4) . . ?
C27 C22 C21 123.4(4) . . ?
C23 C22 C21 117.7(4) . . ?
C24 C23 C22 121.3(4) . . ?
C24 C23 H23 119.3 . . ?
C22 C23 H23 119.3 . . ?
C25 C24 C23 118.7(4) . . ?
C25 C24 H24 120.7 . . ?
C23 C24 H24 120.7 . . ?
C24 C25 C26 122.1(4) . . ?
C24 C25 N7 119.0(4) . . ?
C26 C25 N7 118.9(4) . . ?
C25 C26 C27 118.8(4) . . ?
C25 C26 H26 120.6 . . ?
C27 C26 H26 120.6 . . ?
C22 C27 C26 120.3(5) . . ?
C22 C27 H27 119.9 . . ?
C26 C27 H27 119.9 . . ?
O4 C28 H28A 109.5 . . ?
O4 C28 H28B 109.5 . . ?
H28A C28 H28B 109.5 . . ?
O4 C28 H28C 109.5 . . ?
H28A C28 H28C 109.5 . . ?
H28B C28 H28C 109.5 . . ?

loop_
_geom_bond_atom_site_label_1
_geom_bond_atom_site_label_2
_geom_bond_distance
_geom_bond_site_symmetry_2
_geom_bond_publ_flag
O1 C3 1.229(6) . ?
O2 C12 1.235(6) . ?
O3 C21 1.226(6) . ?
O4 C28 1.442(11) . ?
O4 H4O 0.924(6) . ?
N1 C1 1.502(6) . ?
N1 C19 1.508(6) . ?
N1 C10 1.515(6) . ?
N1 H1 0.9800 . ?
N2 C3 1.339(6) . ?
N2 C2 1.453(6) . ?
N2 H2 0.8600 . ?
N3 C7 1.468(6) . ?
N3 H3A 0.8900 . ?
N3 H3B 0.8900 . ?
N3 H3C 0.8900 . ?
N4 C12 1.330(6) . ?
N4 C11 1.470(6) . ?
N4 H3 0.95(8) . ?
N5 C16 1.464(6) . ?
N5 H5A 0.8900 . ?
N5 H5B 0.8900 . ?
N5 H5C 0.8900 . ?
N6 C21 1.333(6) . ?
N6 C20 1.459(6) . ?
N6 H12 0.8600 . ?
N7 C25 1.469(6) . ?
N7 H7A 0.8900 . ?
N7 H7B 0.8900 . ?
N7 H7C 0.8900 . ?
C1 C2 1.512(7) . ?
C1 H1A 0.9700 . ?
C1 H1AB 0.9700 . ?
C2 H2A 0.9700 . ?
C2 H2AB 0.9700 . ?
C3 C4 1.501(7) . ?
C4 C9 1.390(7) . ?
C4 C5 1.393(7) . ?
C5 C6 1.383(7) . ?
C5 H5 0.9300 . ?
C6 C7 1.384(7) . ?
C6 H6 0.9300 . ?
C7 C8 1.376(7) . ?
C8 C9 1.382(8) . ?
C8 H8 0.9300 . ?
C9 H9 0.9300 . ?
C10 C11 1.516(7) . ?
C10 H10A 0.9700 . ?
C10 H10B 0.9700 . ?
C11 H11A 0.9700 . ?
C11 H11B 0.9700 . ?
C12 C13 1.515(7) . ?
C13 C14 1.388(7) . ?
C13 C18 1.389(7) . ?
C14 C15 1.383(7) . ?
C14 H14 0.9300 . ?
C15 C16 1.373(7) . ?
C15 H15 0.9300 . ?
C16 C17 1.375(7) . ?
C17 C18 1.396(7) . ?
C17 H17 0.9300 . ?
C18 H18 0.9300 . ?
C19 C20 1.508(7) . ?
C19 H19A 0.9700 . ?
C19 H19B 0.9700 . ?
C20 H20A 0.9700 . ?
C20 H20B 0.9700 . ?
C21 C22 1.503(6) . ?
C22 C27 1.394(7) . ?
C22 C23 1.394(7) . ?
C23 C24 1.382(7) . ?
C23 H23 0.9300 . ?
C24 C25 1.372(7) . ?
C24 H24 0.9300 . ?
C25 C26 1.383(7) . ?
C26 C27 1.397(7) . ?
C26 H26 0.9300 . ?
C27 H27 0.9300 . ?
C28 H28A 0.9600 . ?
C28 H28B 0.9600 . ?
C28 H28C 0.9600 . ?

loop_
_geom_torsion_atom_site_label_1
_geom_torsion_atom_site_label_2
_geom_torsion_atom_site_label_3
_geom_torsion_atom_site_label_4
_geom_torsion
_geom_torsion_site_symmetry_1
_geom_torsion_site_symmetry_2
_geom_torsion_site_symmetry_3
_geom_torsion_site_symmetry_4
_geom_torsion_publ_flag
C19 N1 C1 C2 -60.0(5) . . . . ?
C10 N1 C1 C2 175.3(4) . . . . ?
C3 N2 C2 C1 -76.9(6) . . . . ?
N1 C1 C2 N2 -50.9(6) . . . . ?
C2 N2 C3 O1 2.5(7) . . . . ?
C2 N2 C3 C4 -176.3(4) . . . . ?
O1 C3 C4 C9 -37.7(7) . . . . ?
N2 C3 C4 C9 141.1(5) . . . . ?
O1 C3 C4 C5 142.3(5) . . . . ?
N2 C3 C4 C5 -38.9(6) . . . . ?
C9 C4 C5 C6 1.9(8) . . . . ?
C3 C4 C5 C6 -178.1(5) . . . . ?
C4 C5 C6 C7 -0.8(8) . . . . ?
C5 C6 C7 C8 -0.9(8) . . . . ?
C5 C6 C7 N3 176.6(5) . . . . ?
C6 C7 C8 C9 1.4(8) . . . . ?
N3 C7 C8 C9 -176.1(5) . . . . ?
C7 C8 C9 C4 -0.3(9) . . . . ?
C5 C4 C9 C8 -1.4(8) . . . . ?
C3 C4 C9 C8 178.6(5) . . . . ?
C1 N1 C10 C11 -65.3(5) . . . . ?
C19 N1 C10 C11 169.9(4) . . . . ?
C12 N4 C11 C10 66.7(7) . . . . ?
N1 C10 C11 N4 -78.9(6) . . . . ?
C11 N4 C12 O2 -6.7(8) . . . . ?
C11 N4 C12 C13 172.2(5) . . . . ?
O2 C12 C13 C14 -166.1(5) . . . . ?
N4 C12 C13 C14 14.9(7) . . . . ?
O2 C12 C13 C18 13.3(7) . . . . ?
N4 C12 C13 C18 -165.7(5) . . . . ?
C18 C13 C14 C15 0.8(8) . . . . ?
C12 C13 C14 C15 -179.8(5) . . . . ?
C13 C14 C15 C16 1.2(8) . . . . ?
C14 C15 C16 C17 -2.4(8) . . . . ?
C14 C15 C16 N5 177.4(5) . . . . ?
C15 C16 C17 C18 1.5(8) . . . . ?
N5 C16 C17 C18 -178.3(5) . . . . ?
C14 C13 C18 C17 -1.7(8) . . . . ?
C12 C13 C18 C17 178.9(5) . . . . ?
C16 C17 C18 C13 0.6(8) . . . . ?
C1 N1 C19 C20 171.0(4) . . . . ?
C10 N1 C19 C20 -64.7(5) . . . . ?
C21 N6 C20 C19 110.5(5) . . . . ?
N1 C19 C20 N6 -62.0(6) . . . . ?
C20 N6 C21 O3 -6.9(7) . . . . ?
C20 N6 C21 C22 173.8(4) . . . . ?
O3 C21 C22 C27 177.8(5) . . . . ?
N6 C21 C22 C27 -2.9(7) . . . . ?
O3 C21 C22 C23 -1.0(7) . . . . ?
N6 C21 C22 C23 178.3(4) . . . . ?
C27 C22 C23 C24 -1.3(7) . . . . ?
C21 C22 C23 C24 177.6(4) . . . . ?
C22 C23 C24 C25 0.4(8) . . . . ?
C23 C24 C25 C26 0.4(8) . . . . ?
C23 C24 C25 N7 -179.0(4) . . . . ?
C24 C25 C26 C27 -0.2(8) . . . . ?
N7 C25 C26 C27 179.2(5) . . . . ?
C23 C22 C27 C26 1.5(7) . . . . ?
C21 C22 C27 C26 -177.3(5) . . . . ?
C25 C26 C27 C22 -0.8(8) . . . . ?
